data_8103196
loop_
_publ_author_name
'Li-Ming Qiang'
'Long-Tao Zhao'
'Xin-Ming Dong'
'Xue-Mei Zhao'
'Kui Lu'
'Yu-Fen Zhao'

_publ_section_title
;
 Crystal structure of
 bis[2-(2-naphthyl)-4,6-dimethyl-pyrimidinyl-?2C,N](dibenzoylmethanato)iridium(III)
 --- n-hexane (1:1), [Ir(C16H13N2)2(C15H11O2)] &#x2022; C6H14
;
_journal_issue 4
_journal_name_full 'Zeitschrift f\"ur Kristallographie - New Crystal Structures'
_journal_page_first 615
_journal_volume 226
_journal_year 2011
_chemical_formula_sum 'C53 H51 Ir N4 O2'
_chemical_formula_weight 968.18
_space_group_IT_number 2
_symmetry_cell_setting triclinic
_symmetry_space_group_name_Hall '-P 1'
_symmetry_space_group_name_H-M 'P -1'
_atom_sites_solution_hydrogens geom
_atom_sites_solution_primary direct
_atom_sites_solution_secondary difmap
_audit_creation_method SHELXL-97
_cell_angle_alpha 90.2820(10)
_cell_angle_beta 105.3460(10)
_cell_angle_gamma 112.1460(10)
_cell_formula_units_Z 2
_cell_length_a 11.0757(9)
_cell_length_b 13.4228(11)
_cell_length_c 17.1560(15)
_cell_measurement_reflns_used 3756
_cell_measurement_temperature 296(2)
_cell_measurement_theta_max 19.43
_cell_measurement_theta_min 2.48
_cell_volume 2262.4(3)
_computing_cell_refinement 'Bruker SMART'
_computing_data_collection 'Bruker SMART'
_computing_data_reduction 'Bruker SAINT'
_computing_molecular_graphics 'Bruker SHELXTL'
_computing_publication_material 'Bruker SHELXTL'
_computing_structure_refinement 'SHELXL-97 (Sheldrick, 1997)'
_computing_structure_solution 'SHELXS-97 (Sheldrick, 1990)'
_diffrn_ambient_temperature 296(2)
_diffrn_measured_fraction_theta_full 0.994
_diffrn_measured_fraction_theta_max 0.994
_diffrn_measurement_device_type 'CCD area detector'
_diffrn_measurement_method 'phi and omega scans'
_diffrn_radiation_monochromator graphite
_diffrn_radiation_source 'fine-focus sealed tube'
_diffrn_radiation_type MoK\a
_diffrn_radiation_wavelength 0.71073
_diffrn_reflns_av_R_equivalents 0.0387
_diffrn_reflns_av_sigmaI/netI 0.0640
_diffrn_reflns_limit_h_max 13
_diffrn_reflns_limit_h_min -13
_diffrn_reflns_limit_k_max 16
_diffrn_reflns_limit_k_min -16
_diffrn_reflns_limit_l_max 20
_diffrn_reflns_limit_l_min -20
_diffrn_reflns_number 17021
_diffrn_reflns_theta_full 25.50
_diffrn_reflns_theta_max 25.50
_diffrn_reflns_theta_min 2.48
_exptl_absorpt_coefficient_mu 2.995
_exptl_absorpt_correction_T_max 0.7538
_exptl_absorpt_correction_T_min 0.4771
_exptl_absorpt_correction_type multi-scan
_exptl_absorpt_process_details sadabs
_exptl_crystal_colour block
_exptl_crystal_density_diffrn 1.421
_exptl_crystal_density_meas 0
_exptl_crystal_description red
_exptl_crystal_F_000 980
_exptl_crystal_size_max 0.29
_exptl_crystal_size_mid 0.15
_exptl_crystal_size_min 0.10
_refine_diff_density_max 0.568
_refine_diff_density_min -0.382
_refine_diff_density_rms 0.085
_refine_ls_extinction_method none
_refine_ls_goodness_of_fit_ref 1.002
_refine_ls_hydrogen_treatment constr
_refine_ls_matrix_type full
_refine_ls_number_parameters 547
_refine_ls_number_reflns 8388
_refine_ls_number_restraints 11
_refine_ls_restrained_S_all 1.011
_refine_ls_R_factor_all 0.0675
_refine_ls_R_factor_gt 0.0410
_refine_ls_shift/su_max 0.001
_refine_ls_shift/su_mean 0.000
_refine_ls_structure_factor_coef Fsqd
_refine_ls_weighting_details 'calc w=1/[\s^2^(Fo^2^)+(0.0383P)^2^+0.0000P] where P=(Fo^2^+2Fc^2^)/3'
_refine_ls_weighting_scheme calc
_refine_ls_wR_factor_gt 0.0778
_refine_ls_wR_factor_ref 0.0899
_reflns_number_gt 6163
_reflns_number_total 8388
_reflns_threshold_expression >2sigma(I)
_cod_data_source_file 1267-3482.cff
_cod_data_source_block aa
_cod_depositor_comments
;
The following automatic conversions were performed:

'_symmetry_cell_setting' value 'Triclinic' changed to 'triclinic'
according to /home/saulius/struct/CIF-dictionaries/cif_core.dic
dictionary named 'cif_core.dic' version 2.4.1 from 2010-06-29.

Automatic conversion script
Id: cif_fix_values 1715 2011-07-08 13:25:40Z adriana 
;
_cod_original_sg_symbol_H-M P-1
_cod_database_code 8103196

loop_
_symmetry_equiv_pos_as_xyz
'x, y, z'
'-x, -y, -z'

loop_
_atom_site_label
_atom_site_type_symbol
_atom_site_fract_x
_atom_site_fract_y
_atom_site_fract_z
_atom_site_U_iso_or_equiv
_atom_site_adp_type
_atom_site_occupancy
_atom_site_symmetry_multiplicity
_atom_site_calc_flag
_atom_site_refinement_flags
C1 C 0.4183(6) 0.3379(4) 0.1646(3) 0.0565(14) Uani 1 1 d .
C2 C 0.4746(6) 0.2935(5) 0.1171(3) 0.0616(15) Uani 1 1 d .
H2 H 0.5686 0.3224 0.1270 0.074 Uiso 1 1 calc R
C3 C 0.3959(7) 0.2077(5) 0.0557(3) 0.0630(15) Uani 1 1 d .
C4 C 0.4560(8) 0.1616(5) 0.0105(4) 0.0821(19) Uani 1 1 d .
H4 H 0.5502 0.1891 0.0217 0.099 Uiso 1 1 calc R
C5 C 0.3786(9) 0.0788(6) -0.0481(5) 0.098(2) Uani 1 1 d .
H5 H 0.4204 0.0497 -0.0768 0.118 Uiso 1 1 calc R
C6 C 0.2365(9) 0.0349(6) -0.0673(4) 0.100(2) Uani 1 1 d .
H6 H 0.1845 -0.0225 -0.1082 0.120 Uiso 1 1 calc R
C7 C 0.1754(7) 0.0777(5) -0.0253(4) 0.086(2) Uani 1 1 d .
H7 H 0.0809 0.0497 -0.0386 0.103 Uiso 1 1 calc R
C8 C 0.2520(7) 0.1631(5) 0.0378(3) 0.0651(16) Uani 1 1 d .
C9 C 0.1927(6) 0.2042(5) 0.0859(3) 0.0666(16) Uani 1 1 d .
H9 H 0.0986 0.1764 0.0753 0.080 Uiso 1 1 calc R
C10 C 0.2738(6) 0.2855(4) 0.1486(3) 0.0571(14) Uani 1 1 d .
C11 C 0.2206(6) 0.3221(4) 0.2074(3) 0.0566(14) Uani 1 1 d .
C12 C 0.0483(6) 0.3004(6) 0.2634(4) 0.0815(19) Uani 1 1 d .
C13 C 0.1380(7) 0.3740(6) 0.3272(4) 0.0811(19) Uani 1 1 d .
H13 H 0.1076 0.3904 0.3693 0.097 Uiso 1 1 calc R
C14 C 0.2740(6) 0.4251(5) 0.3310(3) 0.0663(16) Uani 1 1 d .
C15 C -0.1023(7) 0.2464(7) 0.2556(5) 0.124(3) Uani 1 1 d .
H15A H -0.1537 0.2395 0.1997 0.186 Uiso 1 1 calc R
H15B H -0.1265 0.2897 0.2885 0.186 Uiso 1 1 calc R
H15C H -0.1221 0.1759 0.2735 0.186 Uiso 1 1 calc R
C16 C 0.3734(6) 0.5070(6) 0.3999(4) 0.090(2) Uani 1 1 d .
H16A H 0.4607 0.5027 0.4099 0.136 Uiso 1 1 calc R
H16B H 0.3431 0.4932 0.4477 0.136 Uiso 1 1 calc R
H16C H 0.3808 0.5781 0.3866 0.136 Uiso 1 1 calc R
C17 C 0.5950(5) 0.3968(4) 0.3314(3) 0.0538(13) Uani 1 1 d .
C18 C 0.5424(6) 0.3233(5) 0.3824(3) 0.0637(15) Uani 1 1 d .
H18 H 0.4491 0.2954 0.3752 0.076 Uiso 1 1 calc R
C19 C 0.6242(7) 0.2893(5) 0.4443(4) 0.0680(16) Uani 1 1 d .
C20 C 0.5695(8) 0.2117(6) 0.4944(4) 0.092(2) Uani 1 1 d .
H20 H 0.4761 0.1818 0.4873 0.110 Uiso 1 1 calc R
C21 C 0.6530(11) 0.1813(7) 0.5527(5) 0.113(3) Uani 1 1 d .
H21 H 0.6154 0.1295 0.5847 0.136 Uiso 1 1 calc R
C22 C 0.7917(10) 0.2242(8) 0.5663(5) 0.116(3) Uani 1 1 d .
H22 H 0.8461 0.2022 0.6077 0.139 Uiso 1 1 calc R
C23 C 0.8492(8) 0.2977(7) 0.5203(4) 0.097(2) Uani 1 1 d .
H23 H 0.9431 0.3260 0.5298 0.117 Uiso 1 1 calc R
C24 C 0.7668(7) 0.3326(5) 0.4569(3) 0.0652(16) Uani 1 1 d .
C25 C 0.8224(6) 0.4071(5) 0.4059(3) 0.0689(16) Uani 1 1 d .
H25 H 0.9161 0.4375 0.4142 0.083 Uiso 1 1 calc R
C26 C 0.7386(6) 0.4349(4) 0.3439(3) 0.0574(14) Uani 1 1 d .
C27 C 0.7890(6) 0.5012(5) 0.2838(3) 0.0596(14) Uani 1 1 d .
C28 C 0.7350(7) 0.5723(5) 0.1634(4) 0.0696(16) Uani 1 1 d .
C29 C 0.8690(8) 0.6056(5) 0.1641(4) 0.085(2) Uani 1 1 d .
H29 H 0.8979 0.6407 0.1218 0.103 Uiso 1 1 calc R
C30 C 0.9600(7) 0.5865(6) 0.2283(5) 0.0821(19) Uani 1 1 d .
C31 C 0.6330(7) 0.5915(6) 0.0948(4) 0.101(2) Uani 1 1 d .
H31A H 0.5488 0.5290 0.0812 0.152 Uiso 1 1 calc R
H31B H 0.6669 0.6043 0.0481 0.152 Uiso 1 1 calc R
H31C H 0.6181 0.6535 0.1109 0.152 Uiso 1 1 calc R
C32 C 1.1089(7) 0.6216(7) 0.2327(5) 0.118(3) Uani 1 1 d .
H32A H 1.1617 0.6298 0.2884 0.177 Uiso 1 1 calc R
H32B H 1.1392 0.6895 0.2109 0.177 Uiso 1 1 calc R
H32C H 1.1203 0.5678 0.2016 0.177 Uiso 1 1 calc R
C33 C 0.6714(6) 0.7933(5) 0.3778(4) 0.0704(17) Uani 1 1 d .
C34 C 0.7514(8) 0.7741(6) 0.4477(4) 0.105(2) Uani 1 1 d .
H34 H 0.7511 0.7051 0.4524 0.126 Uiso 1 1 calc R
C35 C 0.8319(10) 0.8556(8) 0.5110(5) 0.142(4) Uani 1 1 d .
H35 H 0.8854 0.8414 0.5577 0.171 Uiso 1 1 calc R
C36 C 0.8324(10) 0.9566(8) 0.5044(6) 0.136(3) Uani 1 1 d .
H36 H 0.8854 1.0113 0.5473 0.164 Uiso 1 1 calc R
C37 C 0.7568(10) 0.9782(7) 0.4364(6) 0.124(3) Uani 1 1 d .
H37 H 0.7589 1.0478 0.4317 0.149 Uiso 1 1 calc R
C38 C 0.6763(7) 0.8961(6) 0.3740(4) 0.097(2) Uani 1 1 d .
H38 H 0.6233 0.9114 0.3276 0.117 Uiso 1 1 calc R
C39 C 0.5859(6) 0.7024(5) 0.3115(3) 0.0602(15) Uani 1 1 d .
C40 C 0.4988(6) 0.7174(5) 0.2420(4) 0.0703(16) Uani 1 1 d .
H40 H 0.4983 0.7865 0.2403 0.084 Uiso 1 1 calc R
C41 C 0.4119(6) 0.6427(5) 0.1744(3) 0.0584(14) Uani 1 1 d .
C42 C 0.3195(6) 0.6733(5) 0.1072(3) 0.0622(15) Uani 1 1 d .
C43 C 0.3106(7) 0.7735(5) 0.1091(4) 0.0800(19) Uani 1 1 d .
H43 H 0.3660 0.8262 0.1529 0.096 Uiso 1 1 calc R
C44 C 0.2201(8) 0.7952(7) 0.0466(5) 0.100(2) Uani 1 1 d .
H44 H 0.2149 0.8627 0.0490 0.120 Uiso 1 1 calc R
C45 C 0.1392(9) 0.7214(8) -0.0177(5) 0.117(3) Uani 1 1 d .
H45 H 0.0784 0.7374 -0.0593 0.141 Uiso 1 1 calc R
C46 C 0.1472(9) 0.6222(8) -0.0215(5) 0.132(3) Uani 1 1 d .
H46 H 0.0930 0.5708 -0.0663 0.159 Uiso 1 1 calc R
C47 C 0.2365(7) 0.5983(6) 0.0417(4) 0.101(2) Uani 1 1 d .
H47 H 0.2397 0.5301 0.0395 0.121 Uiso 1 1 calc R
C48 C -0.0514(13) 0.8990(11) 0.2638(8) 0.225(7) Uani 1 1 d D
H48A H -0.0227 0.8780 0.3167 0.338 Uiso 1 1 calc R
H48B H -0.0827 0.8384 0.2232 0.338 Uiso 1 1 calc R
H48C H -0.1240 0.9224 0.2616 0.338 Uiso 1 1 calc R
C49 C 0.0686(15) 0.9919(12) 0.2478(10) 0.298(11) Uani 1 1 d D
H49A H 0.0438 1.0079 0.1921 0.358 Uiso 1 1 calc R
H49B H 0.0932 1.0566 0.2840 0.358 Uiso 1 1 calc R
C50 C 0.1824(12) 0.9593(12) 0.2616(11) 0.325(13) Uani 1 1 d D
H50A H 0.1526 0.8888 0.2315 0.390 Uiso 1 1 calc R
H50B H 0.2141 0.9529 0.3190 0.390 Uiso 1 1 calc R
C51 C 0.2975(11) 1.0390(11) 0.2357(8) 0.245(8) Uani 1 1 d D
H51A H 0.2813 1.0248 0.1775 0.294 Uiso 1 1 calc R
H51B H 0.3042 1.1120 0.2474 0.294 Uiso 1 1 calc R
C52 C 0.4247(12) 1.0289(9) 0.2799(7) 0.216(7) Uani 1 1 d D
H52A H 0.4097 0.9529 0.2797 0.260 Uiso 1 1 calc R
H52B H 0.4519 1.0600 0.3361 0.260 Uiso 1 1 calc R
C53 C 0.5362(12) 1.0853(9) 0.2422(7) 0.184(5) Uani 1 1 d D
H53A H 0.5219 1.0427 0.1930 0.276 Uiso 1 1 calc R
H53B H 0.6223 1.0946 0.2795 0.276 Uiso 1 1 calc R
H53C H 0.5358 1.1549 0.2299 0.276 Uiso 1 1 calc R
Ir1 Ir 0.50428(2) 0.466087(19) 0.246593(13) 0.05551(10) Uani 1 1 d .
N1 N 0.0878(5) 0.2725(4) 0.2023(3) 0.0740(14) Uani 1 1 d .
N2 N 0.3165(4) 0.4007(4) 0.2679(3) 0.0574(11) Uani 1 1 d .
N3 N 0.6930(4) 0.5202(3) 0.2247(3) 0.0576(11) Uani 1 1 d .
N4 N 0.9199(5) 0.5338(4) 0.2874(3) 0.0739(14) Uani 1 1 d .
O1 O 0.5984(4) 0.6144(3) 0.3262(2) 0.0665(10) Uani 1 1 d .
O2 O 0.4037(4) 0.5472(3) 0.1625(2) 0.0664(10) Uani 1 1 d .

loop_
_atom_site_aniso_label
_atom_site_aniso_U_11
_atom_site_aniso_U_22
_atom_site_aniso_U_33
_atom_site_aniso_U_23
_atom_site_aniso_U_13
_atom_site_aniso_U_12
C1 0.068(4) 0.061(4) 0.049(3) 0.016(3) 0.018(3) 0.034(3)
C2 0.067(4) 0.068(4) 0.053(3) 0.007(3) 0.023(3) 0.026(3)
C3 0.084(4) 0.056(4) 0.058(4) 0.012(3) 0.027(3) 0.033(3)
C4 0.111(5) 0.078(5) 0.071(4) -0.003(4) 0.039(4) 0.044(4)
C5 0.127(7) 0.088(5) 0.099(6) -0.001(5) 0.059(5) 0.047(5)
C6 0.130(7) 0.086(5) 0.080(5) -0.014(4) 0.030(5) 0.038(5)
C7 0.094(5) 0.076(5) 0.076(4) -0.003(4) 0.023(4) 0.022(4)
C8 0.091(5) 0.053(4) 0.051(3) 0.002(3) 0.022(3) 0.028(3)
C9 0.067(4) 0.068(4) 0.057(4) 0.002(3) 0.006(3) 0.026(3)
C10 0.066(4) 0.058(4) 0.055(3) 0.010(3) 0.015(3) 0.034(3)
C11 0.054(4) 0.059(4) 0.057(3) 0.004(3) 0.007(3) 0.028(3)
C12 0.062(4) 0.093(5) 0.095(5) -0.008(4) 0.031(4) 0.031(4)
C13 0.073(5) 0.096(5) 0.086(5) -0.003(4) 0.035(4) 0.038(4)
C14 0.075(4) 0.081(4) 0.054(4) 0.004(3) 0.018(3) 0.043(4)
C15 0.076(5) 0.149(8) 0.140(7) -0.027(6) 0.041(5) 0.031(5)
C16 0.086(5) 0.118(6) 0.063(4) -0.018(4) 0.021(4) 0.036(4)
C17 0.055(3) 0.056(3) 0.052(3) -0.001(3) 0.020(3) 0.022(3)
C18 0.068(4) 0.070(4) 0.060(4) 0.011(3) 0.026(3) 0.030(3)
C19 0.091(5) 0.065(4) 0.062(4) 0.010(3) 0.025(4) 0.045(4)
C20 0.135(6) 0.095(5) 0.071(4) 0.033(4) 0.040(5) 0.064(5)
C21 0.156(8) 0.112(7) 0.091(6) 0.041(5) 0.044(6) 0.067(7)
C22 0.142(8) 0.138(8) 0.087(6) 0.041(6) 0.020(6) 0.083(7)
C23 0.114(6) 0.117(6) 0.073(5) 0.018(5) 0.015(5) 0.067(5)
C24 0.090(5) 0.073(4) 0.046(3) 0.010(3) 0.013(3) 0.050(4)
C25 0.065(4) 0.084(4) 0.064(4) 0.007(3) 0.013(3) 0.039(4)
C26 0.062(4) 0.066(4) 0.051(3) 0.005(3) 0.016(3) 0.031(3)
C27 0.063(4) 0.065(4) 0.055(3) 0.001(3) 0.018(3) 0.029(3)
C28 0.083(5) 0.071(4) 0.062(4) 0.015(3) 0.029(4) 0.032(4)
C29 0.103(6) 0.078(5) 0.090(5) 0.026(4) 0.056(5) 0.033(4)
C30 0.074(5) 0.087(5) 0.091(5) 0.008(4) 0.039(4) 0.028(4)
C31 0.130(6) 0.132(7) 0.076(5) 0.046(5) 0.050(5) 0.073(5)
C32 0.083(5) 0.136(7) 0.136(7) 0.017(6) 0.059(5) 0.025(5)
C33 0.075(4) 0.063(4) 0.065(4) -0.004(3) 0.021(3) 0.019(3)
C34 0.114(6) 0.088(5) 0.084(5) -0.010(4) -0.013(5) 0.034(5)
C35 0.159(9) 0.107(7) 0.101(7) -0.021(6) -0.035(6) 0.036(7)
C36 0.151(9) 0.107(8) 0.105(7) -0.029(6) 0.002(6) 0.026(7)
C37 0.156(9) 0.071(5) 0.121(7) -0.017(5) 0.030(7) 0.024(6)
C38 0.110(6) 0.069(5) 0.089(5) -0.012(4) 0.006(4) 0.024(4)
C39 0.061(4) 0.068(4) 0.056(4) 0.004(3) 0.014(3) 0.032(3)
C40 0.078(4) 0.059(4) 0.070(4) 0.000(3) 0.012(3) 0.028(3)
C41 0.063(4) 0.062(4) 0.060(4) 0.009(3) 0.022(3) 0.033(3)
C42 0.063(4) 0.080(4) 0.055(3) 0.013(3) 0.017(3) 0.041(3)
C43 0.103(5) 0.091(5) 0.071(4) 0.021(4) 0.028(4) 0.061(4)
C44 0.139(7) 0.118(7) 0.084(5) 0.031(5) 0.031(5) 0.096(6)
C45 0.132(7) 0.162(9) 0.089(6) 0.021(6) 0.005(5) 0.108(7)
C46 0.145(7) 0.142(8) 0.101(6) -0.022(5) -0.042(5) 0.100(7)
C47 0.103(6) 0.103(6) 0.093(5) -0.008(5) -0.016(5) 0.066(5)
C48 0.214(15) 0.234(16) 0.169(12) 0.065(11) 0.003(11) 0.060(13)
C49 0.37(3) 0.28(2) 0.238(18) 0.161(18) 0.056(18) 0.13(2)
C50 0.46(3) 0.36(3) 0.34(2) 0.27(2) 0.22(2) 0.30(3)
C51 0.37(2) 0.187(14) 0.188(13) 0.105(11) 0.029(14) 0.150(16)
C52 0.39(2) 0.143(11) 0.186(13) 0.062(10) 0.132(16) 0.140(14)
C53 0.253(14) 0.156(10) 0.195(12) 0.090(9) 0.091(11) 0.118(10)
Ir1 0.06067(15) 0.06129(16) 0.04864(14) 0.00492(10) 0.01237(10) 0.03060(12)
N1 0.064(3) 0.083(4) 0.078(3) -0.002(3) 0.018(3) 0.034(3)
N2 0.065(3) 0.067(3) 0.051(3) 0.004(2) 0.014(2) 0.038(3)
N3 0.068(3) 0.052(3) 0.054(3) 0.006(2) 0.020(2) 0.023(2)
N4 0.061(3) 0.086(4) 0.077(3) 0.008(3) 0.025(3) 0.028(3)
O1 0.067(2) 0.075(3) 0.056(2) 0.002(2) 0.004(2) 0.035(2)
O2 0.077(3) 0.064(3) 0.057(2) 0.004(2) 0.006(2) 0.034(2)

loop_
_atom_type_symbol
_atom_type_description
_atom_type_scat_dispersion_real
_atom_type_scat_dispersion_imag
_atom_type_scat_source
C C 0.0033 0.0016 'International Tables Vol C Tables 4.2.6.8 and 6.1.1.4'
H H 0.0000 0.0000 'International Tables Vol C Tables 4.2.6.8 and 6.1.1.4'
N N 0.0061 0.0033 'International Tables Vol C Tables 4.2.6.8 and 6.1.1.4'
O O 0.0106 0.0060 'International Tables Vol C Tables 4.2.6.8 and 6.1.1.4'
Ir Ir -1.4442 7.9887 'International Tables Vol C Tables 4.2.6.8 and 6.1.1.4'

loop_
_geom_angle_atom_site_label_1
_geom_angle_atom_site_label_2
_geom_angle_atom_site_label_3
_geom_angle
C2 C1 C10 115.2(5)
C2 C1 Ir1 130.4(4)
C10 C1 Ir1 114.3(4)
C3 C2 C1 122.8(5)
C3 C2 H2 118.6
C1 C2 H2 118.6
C2 C3 C4 121.6(6)
C2 C3 C8 120.2(5)
C4 C3 C8 118.2(6)
C5 C4 C3 120.7(7)
C5 C4 H4 119.6
C3 C4 H4 119.6
C4 C5 C6 121.8(7)
C4 C5 H5 119.1
C6 C5 H5 119.1
C7 C6 C5 119.0(7)
C7 C6 H6 120.5
C5 C6 H6 120.5
C6 C7 C8 121.5(7)
C6 C7 H7 119.3
C8 C7 H7 119.3
C9 C8 C7 122.9(6)
C9 C8 C3 118.3(5)
C7 C8 C3 118.8(6)
C10 C9 C8 120.1(6)
C10 C9 H9 120.0
C8 C9 H9 120.0
C9 C10 C1 123.1(5)
C9 C10 C11 122.8(5)
C1 C10 C11 114.0(5)
N1 C11 N2 125.6(5)
N1 C11 C10 119.2(5)
N2 C11 C10 115.0(5)
N1 C12 C13 121.6(6)
N1 C12 C15 115.9(6)
C13 C12 C15 122.5(6)
C12 C13 C14 121.1(6)
C12 C13 H13 119.4
C14 C13 H13 119.4
N2 C14 C13 118.5(6)
N2 C14 C16 119.5(5)
C13 C14 C16 122.0(5)
C12 C15 H15A 109.5
C12 C15 H15B 109.5
H15A C15 H15B 109.5
C12 C15 H15C 109.5
H15A C15 H15C 109.5
H15B C15 H15C 109.5
C14 C16 H16A 109.5
C14 C16 H16B 109.5
H16A C16 H16B 109.5
C14 C16 H16C 109.5
H16A C16 H16C 109.5
H16B C16 H16C 109.5
C18 C17 C26 116.2(5)
C18 C17 Ir1 130.3(4)
C26 C17 Ir1 113.4(4)
C17 C18 C19 122.7(6)
C17 C18 H18 118.6
C19 C18 H18 118.6
C18 C19 C20 122.4(6)
C18 C19 C24 119.2(6)
C20 C19 C24 118.4(6)
C21 C20 C19 119.9(8)
C21 C20 H20 120.1
C19 C20 H20 120.1
C20 C21 C22 122.2(8)
C20 C21 H21 118.9
C22 C21 H21 118.9
C23 C22 C21 120.5(8)
C23 C22 H22 119.8
C21 C22 H22 119.8
C22 C23 C24 120.3(8)
C22 C23 H23 119.9
C24 C23 H23 119.9
C25 C24 C19 119.1(5)
C25 C24 C23 122.1(6)
C19 C24 C23 118.8(6)
C26 C25 C24 120.0(5)
C26 C25 H25 120.0
C24 C25 H25 120.0
C25 C26 C17 122.6(5)
C25 C26 C27 122.1(5)
C17 C26 C27 115.3(5)
N4 C27 N3 125.2(5)
N4 C27 C26 119.3(5)
N3 C27 C26 115.4(5)
N3 C28 C29 120.1(6)
N3 C28 C31 119.0(6)
C29 C28 C31 120.9(6)
C28 C29 C30 119.4(6)
C28 C29 H29 120.3
C30 C29 H29 120.3
N4 C30 C29 121.1(6)
N4 C30 C32 117.0(7)
C29 C30 C32 121.9(7)
C28 C31 H31A 109.5
C28 C31 H31B 109.5
H31A C31 H31B 109.5
C28 C31 H31C 109.5
H31A C31 H31C 109.5
H31B C31 H31C 109.5
C30 C32 H32A 109.5
C30 C32 H32B 109.5
H32A C32 H32B 109.5
C30 C32 H32C 109.5
H32A C32 H32C 109.5
H32B C32 H32C 109.5
C38 C33 C34 116.9(6)
C38 C33 C39 124.0(6)
C34 C33 C39 119.2(6)
C33 C34 C35 121.3(8)
C33 C34 H34 119.4
C35 C34 H34 119.4
C36 C35 C34 119.6(8)
C36 C35 H35 120.2
C34 C35 H35 120.2
C37 C36 C35 120.6(9)
C37 C36 H36 119.7
C35 C36 H36 119.7
C36 C37 C38 119.3(9)
C36 C37 H37 120.3
C38 C37 H37 120.3
C33 C38 C37 122.4(7)
C33 C38 H38 118.8
C37 C38 H38 118.8
O1 C39 C40 125.3(6)
O1 C39 C33 114.0(5)
C40 C39 C33 120.7(6)
C39 C40 C41 128.7(6)
C39 C40 H40 115.6
C41 C40 H40 115.6
O2 C41 C40 125.5(5)
O2 C41 C42 114.0(5)
C40 C41 C42 120.5(5)
C47 C42 C43 117.9(5)
C47 C42 C41 118.8(6)
C43 C42 C41 123.2(6)
C44 C43 C42 120.3(7)
C44 C43 H43 119.8
C42 C43 H43 119.8
C45 C44 C43 121.5(7)
C45 C44 H44 119.2
C43 C44 H44 119.2
C44 C45 C46 119.3(7)
C44 C45 H45 120.4
C46 C45 H45 120.4
C45 C46 C47 119.9(8)
C45 C46 H46 120.0
C47 C46 H46 120.0
C42 C47 C46 121.0(7)
C42 C47 H47 119.5
C46 C47 H47 119.5
C49 C48 H48A 109.5
C49 C48 H48B 109.5
H48A C48 H48B 109.5
C49 C48 H48C 109.5
H48A C48 H48C 109.5
H48B C48 H48C 109.5
C50 C49 C48 108.3(8)
C50 C49 H49A 110.0
C48 C49 H49A 110.0
C50 C49 H49B 110.0
C48 C49 H49B 110.0
H49A C49 H49B 108.4
C49 C50 C51 111.6(9)
C49 C50 H50A 109.3
C51 C50 H50A 109.3
C49 C50 H50B 109.3
C51 C50 H50B 109.3
H50A C50 H50B 108.0
C52 C51 C50 109.0(8)
C52 C51 H51A 109.9
C50 C51 H51A 109.9
C52 C51 H51B 109.9
C50 C51 H51B 109.9
H51A C51 H51B 108.3
C51 C52 C53 111.2(8)
C51 C52 H52A 109.4
C53 C52 H52A 109.4
C51 C52 H52B 109.4
C53 C52 H52B 109.4
H52A C52 H52B 108.0
C52 C53 H53A 109.5
C52 C53 H53B 109.5
H53A C53 H53B 109.5
C52 C53 H53C 109.5
H53A C53 H53C 109.5
H53B C53 H53C 109.5
C1 Ir1 C17 95.0(2)
C1 Ir1 N2 81.1(2)
C17 Ir1 N2 95.99(19)
C1 Ir1 N3 95.8(2)
C17 Ir1 N3 81.30(19)
N2 Ir1 N3 175.71(16)
C1 Ir1 O1 174.56(17)
C17 Ir1 O1 89.68(18)
N2 Ir1 O1 101.19(16)
N3 Ir1 O1 82.17(15)
C1 Ir1 O2 88.61(18)
C17 Ir1 O2 175.49(17)
N2 Ir1 O2 81.88(15)
N3 Ir1 O2 101.05(16)
O1 Ir1 O2 86.85(14)
C12 N1 C11 116.5(5)
C11 N2 C14 116.6(5)
C11 N2 Ir1 113.0(3)
C14 N2 Ir1 130.3(4)
C28 N3 C27 116.4(5)
C28 N3 Ir1 130.6(4)
C27 N3 Ir1 113.0(4)
C30 N4 C27 117.7(6)
C39 O1 Ir1 126.9(3)
C41 O2 Ir1 126.4(4)

loop_
_geom_bond_atom_site_label_1
_geom_bond_atom_site_label_2
_geom_bond_distance
C1 C2 1.398(7)
C1 C10 1.431(7)
C1 Ir1 1.969(5)
C2 C3 1.394(7)
C2 H2 0.9300
C3 C4 1.416(8)
C3 C8 1.419(8)
C4 C5 1.341(9)
C4 H4 0.9300
C5 C6 1.399(10)
C5 H5 0.9300
C6 C7 1.362(9)
C6 H6 0.9300
C7 C8 1.405(8)
C7 H7 0.9300
C8 C9 1.403(8)
C9 C10 1.376(7)
C9 H9 0.9300
C10 C11 1.461(7)
C11 N1 1.343(7)
C11 N2 1.371(6)
C12 N1 1.338(7)
C12 C13 1.355(8)
C12 C15 1.515(8)
C13 C14 1.383(8)
C13 H13 0.9300
C14 N2 1.373(6)
C14 C16 1.484(8)
C15 H15A 0.9600
C15 H15B 0.9600
C15 H15C 0.9600
C16 H16A 0.9600
C16 H16B 0.9600
C16 H16C 0.9600
C17 C18 1.387(7)
C17 C26 1.430(7)
C17 Ir1 1.983(5)
C18 C19 1.402(7)
C18 H18 0.9300
C19 C20 1.414(8)
C19 C24 1.416(8)
C20 C21 1.349(10)
C20 H20 0.9300
C21 C22 1.374(10)
C21 H21 0.9300
C22 C23 1.342(10)
C22 H22 0.9300
C23 C24 1.427(8)
C23 H23 0.9300
C24 C25 1.405(8)
C25 C26 1.370(7)
C25 H25 0.9300
C26 C27 1.450(7)
C27 N4 1.332(7)
C27 N3 1.364(7)
C28 N3 1.353(7)
C28 C29 1.376(8)
C28 C31 1.499(8)
C29 C30 1.380(9)
C29 H29 0.9300
C30 N4 1.318(8)
C30 C32 1.515(9)
C31 H31A 0.9600
C31 H31B 0.9600
C31 H31C 0.9600
C32 H32A 0.9600
C32 H32B 0.9600
C32 H32C 0.9600
C33 C38 1.364(8)
C33 C34 1.379(9)
C33 C39 1.491(8)
C34 C35 1.382(10)
C34 H34 0.9300
C35 C36 1.358(12)
C35 H35 0.9300
C36 C37 1.348(11)
C36 H36 0.9300
C37 C38 1.377(9)
C37 H37 0.9300
C38 H38 0.9300
C39 O1 1.260(6)
C39 C40 1.390(7)
C40 C41 1.395(7)
C40 H40 0.9300
C41 O2 1.261(6)
C41 C42 1.498(7)
C42 C47 1.366(8)
C42 C43 1.385(8)
C43 C44 1.377(8)
C43 H43 0.9300
C44 C45 1.341(10)
C44 H44 0.9300
C45 C46 1.371(10)
C45 H45 0.9300
C46 C47 1.390(9)
C46 H46 0.9300
C47 H47 0.9300
C48 C49 1.531(8)
C48 H48A 0.9600
C48 H48B 0.9600
C48 H48C 0.9600
C49 C50 1.448(9)
C49 H49A 0.9700
C49 H49B 0.9700
C50 C51 1.498(8)
C50 H50A 0.9700
C50 H50B 0.9700
C51 C52 1.469(8)
C51 H51A 0.9700
C51 H51B 0.9700
C52 C53 1.497(8)
C52 H52A 0.9700
C52 H52B 0.9700
C53 H53A 0.9600
C53 H53B 0.9600
C53 H53C 0.9600
Ir1 N2 2.064(4)
Ir1 N3 2.076(4)
Ir1 O1 2.138(4)
Ir1 O2 2.142(4)

loop_
_geom_torsion_atom_site_label_1
_geom_torsion_atom_site_label_2
_geom_torsion_atom_site_label_3
_geom_torsion_atom_site_label_4
_geom_torsion
C10 C1 C2 C3 3.0(8)
Ir1 C1 C2 C3 -173.4(4)
C1 C2 C3 C4 -177.6(5)
C1 C2 C3 C8 1.4(8)
C2 C3 C4 C5 179.7(6)
C8 C3 C4 C5 0.6(9)
C3 C4 C5 C6 0.3(11)
C4 C5 C6 C7 0.0(12)
C5 C6 C7 C8 -1.2(11)
C6 C7 C8 C9 -175.6(6)
C6 C7 C8 C3 2.1(10)
C2 C3 C8 C9 -3.0(8)
C4 C3 C8 C9 176.1(5)
C2 C3 C8 C7 179.1(5)
C4 C3 C8 C7 -1.8(8)
C7 C8 C9 C10 177.7(5)
C3 C8 C9 C10 -0.1(8)
C8 C9 C10 C1 4.9(8)
C8 C9 C10 C11 -171.8(5)
C2 C1 C10 C9 -6.3(8)
Ir1 C1 C10 C9 170.8(4)
C2 C1 C10 C11 170.7(5)
Ir1 C1 C10 C11 -12.2(6)
C9 C10 C11 N1 2.3(8)
C1 C10 C11 N1 -174.7(5)
C9 C10 C11 N2 177.4(5)
C1 C10 C11 N2 0.4(7)
N1 C12 C13 C14 1.4(11)
C15 C12 C13 C14 -177.3(7)
C12 C13 C14 N2 0.8(9)
C12 C13 C14 C16 179.2(6)
C26 C17 C18 C19 1.6(8)
Ir1 C17 C18 C19 -174.3(4)
C17 C18 C19 C20 -178.0(5)
C17 C18 C19 C24 1.1(8)
C18 C19 C20 C21 179.4(6)
C24 C19 C20 C21 0.3(10)
C19 C20 C21 C22 0.8(12)
C20 C21 C22 C23 -1.2(14)
C21 C22 C23 C24 0.4(13)
C18 C19 C24 C25 -1.3(8)
C20 C19 C24 C25 177.9(5)
C18 C19 C24 C23 179.8(5)
C20 C19 C24 C23 -1.0(9)
C22 C23 C24 C25 -178.2(7)
C22 C23 C24 C19 0.7(10)
C19 C24 C25 C26 -1.5(8)
C23 C24 C25 C26 177.4(6)
C24 C25 C26 C17 4.4(8)
C24 C25 C26 C27 -172.6(5)
C18 C17 C26 C25 -4.4(8)
Ir1 C17 C26 C25 172.2(4)
C18 C17 C26 C27 172.8(5)
Ir1 C17 C26 C27 -10.6(6)
C25 C26 C27 N4 1.9(8)
C17 C26 C27 N4 -175.3(5)
C25 C26 C27 N3 178.6(5)
C17 C26 C27 N3 1.3(7)
N3 C28 C29 C30 -0.8(10)
C31 C28 C29 C30 -179.9(6)
C28 C29 C30 N4 2.3(10)
C28 C29 C30 C32 -179.8(6)
C38 C33 C34 C35 0.3(12)
C39 C33 C34 C35 -179.7(8)
C33 C34 C35 C36 0.1(15)
C34 C35 C36 C37 -1.0(17)
C35 C36 C37 C38 1.4(16)
C34 C33 C38 C37 0.1(11)
C39 C33 C38 C37 -179.9(7)
C36 C37 C38 C33 -1.0(14)
C38 C33 C39 O1 178.5(6)
C34 C33 C39 O1 -1.5(8)
C38 C33 C39 C40 -3.4(9)
C34 C33 C39 C40 176.6(6)
O1 C39 C40 C41 -2.1(10)
C33 C39 C40 C41 -180.0(6)
C39 C40 C41 O2 -4.7(10)
C39 C40 C41 C42 176.5(6)
O2 C41 C42 C47 0.7(8)
C40 C41 C42 C47 179.6(6)
O2 C41 C42 C43 178.5(5)
C40 C41 C42 C43 -2.6(8)
C47 C42 C43 C44 0.1(9)
C41 C42 C43 C44 -177.7(6)
C42 C43 C44 C45 -0.5(11)
C43 C44 C45 C46 -0.2(13)
C44 C45 C46 C47 1.3(14)
C43 C42 C47 C46 0.9(11)
C41 C42 C47 C46 178.8(7)
C45 C46 C47 C42 -1.7(14)
C48 C49 C50 C51 171.8(14)
C49 C50 C51 C52 156.7(16)
C50 C51 C52 C53 165.7(12)
C2 C1 Ir1 C17 -74.2(5)
C10 C1 Ir1 C17 109.3(4)
C2 C1 Ir1 N2 -169.5(5)
C10 C1 Ir1 N2 14.0(4)
C2 C1 Ir1 N3 7.6(5)
C10 C1 Ir1 N3 -168.9(4)
C2 C1 Ir1 O1 75(2)
C10 C1 Ir1 O1 -101.4(19)
C2 C1 Ir1 O2 108.5(5)
C10 C1 Ir1 O2 -68.0(4)
C18 C17 Ir1 C1 -77.5(5)
C26 C17 Ir1 C1 106.5(4)
C18 C17 Ir1 N2 4.1(5)
C26 C17 Ir1 N2 -171.9(4)
C18 C17 Ir1 N3 -172.6(5)
C26 C17 Ir1 N3 11.4(4)
C18 C17 Ir1 O1 105.3(5)
C26 C17 Ir1 O1 -70.7(4)
C18 C17 Ir1 O2 66(3)
C26 C17 Ir1 O2 -110(2)
C13 C12 N1 C11 -0.6(9)
C15 C12 N1 C11 178.2(6)
N2 C11 N1 C12 -2.5(9)
C10 C11 N1 C12 172.1(5)
N1 C11 N2 C14 4.6(8)
C10 C11 N2 C14 -170.2(5)
N1 C11 N2 Ir1 -174.2(4)
C10 C11 N2 Ir1 11.0(5)
C13 C14 N2 C11 -3.5(8)
C16 C14 N2 C11 178.1(5)
C13 C14 N2 Ir1 175.1(4)
C16 C14 N2 Ir1 -3.4(8)
C1 Ir1 N2 C11 -13.9(3)
C17 Ir1 N2 C11 -108.0(4)
N3 Ir1 N2 C11 -57(2)
O1 Ir1 N2 C11 161.1(3)
O2 Ir1 N2 C11 76.0(3)
C1 Ir1 N2 C14 167.5(5)
C17 Ir1 N2 C14 73.4(5)
N3 Ir1 N2 C14 124(2)
O1 Ir1 N2 C14 -17.5(5)
O2 Ir1 N2 C14 -102.6(5)
C29 C28 N3 C27 -1.7(8)
C31 C28 N3 C27 177.5(6)
C29 C28 N3 Ir1 176.5(4)
C31 C28 N3 Ir1 -4.3(8)
N4 C27 N3 C28 3.1(8)
C26 C27 N3 C28 -173.4(5)
N4 C27 N3 Ir1 -175.5(4)
C26 C27 N3 Ir1 8.1(6)
C1 Ir1 N3 C28 76.7(5)
C17 Ir1 N3 C28 170.9(5)
N2 Ir1 N3 C28 120(2)
O1 Ir1 N3 C28 -98.2(5)
O2 Ir1 N3 C28 -13.0(5)
C1 Ir1 N3 C27 -105.1(4)
C17 Ir1 N3 C27 -10.9(4)
N2 Ir1 N3 C27 -62(2)
O1 Ir1 N3 C27 80.0(4)
O2 Ir1 N3 C27 165.2(3)
C29 C30 N4 C27 -1.1(10)
C32 C30 N4 C27 -179.1(6)
N3 C27 N4 C30 -1.7(9)
C26 C27 N4 C30 174.6(5)
C40 C39 O1 Ir1 5.5(8)
C33 C39 O1 Ir1 -176.5(3)
C1 Ir1 O1 C39 31(2)
C17 Ir1 O1 C39 180.0(5)
N2 Ir1 O1 C39 -84.0(5)
N3 Ir1 O1 C39 98.7(5)
O2 Ir1 O1 C39 -2.9(4)
C40 C41 O2 Ir1 6.6(8)
C42 C41 O2 Ir1 -174.5(3)
C1 Ir1 O2 C41 -179.9(5)
C17 Ir1 O2 C41 37(3)
N2 Ir1 O2 C41 98.8(4)
N3 Ir1 O2 C41 -84.3(4)
O1 Ir1 O2 C41 -2.9(4)
